data_2006376
loop_
_publ_author_name
'Hitoshi Kanazawa'
'Hidehiro Uekusa'
'Yuji Ohashi'

_publ_contact_author
;
Hidehiro Uekusa
Department of Chemistry
Tokyo Institute of Technology
Meguro-ku, Tokyo 152
Japan
;
_publ_section_title
;
 <i>N</i>-Carboxy-<small>DL</small>-phenylalanine Anhydride
;
_journal_issue 8
_journal_name_full 'Acta Crystallographica Section C'
_journal_page_first 1154
_journal_page_last 1156
_journal_paper_doi 10.1107/S0108270197004010
_journal_volume 53
_journal_year 1997
_chemical_formula_sum 'C10 H9 N O3'
_chemical_formula_weight 191.18
_chemical_name_common 'N-Carboxy-dl-Phenylalanine Anhydride'
_chemical_name_systematic ?
_space_group_IT_number 33
_symmetry_cell_setting orthorhombic
_symmetry_space_group_name_Hall 'P 2c -2n'
_symmetry_space_group_name_H-M 'P n a 21'
_audit_creation_method SHELXL
_cell_angle_alpha 90.00
_cell_angle_beta 90.00
_cell_angle_gamma 90.00
_cell_formula_units_Z 8
_cell_length_a 9.606(2)
_cell_length_b 6.378(2)
_cell_length_c 30.077(5)
_cell_measurement_reflns_used 25
_cell_measurement_temperature 296(2)
_cell_measurement_theta_max 27.475
_cell_measurement_theta_min 25.785
_cell_volume 1842.7(8)
_computing_cell_refinement 'MSC/AFC Diffractometer Control Software'
_computing_data_collection
;MSC/AFC Diffractometer Control Software (Molecular Structure
Corporation, 1992a)
;
_computing_data_reduction 'TEXSAN (Molecular Structure Corporation, 1992b)'
_computing_molecular_graphics 'TEXSAN and ORTEPII (Johnson, 1976)'
_computing_publication_material SHELXL-93
_computing_structure_refinement 'SHELXL-93 (Sheldrick, 1993)'
_computing_structure_solution 'SHELXS-86 (Sheldrick, 1990)'
_diffrn_ambient_temperature 296(2)
_diffrn_measurement_device 'RIGAKU AFC5R'
_diffrn_measurement_method '\w-2\q scan'
_diffrn_radiation_monochromator graphite
_diffrn_radiation_source 'RIGAKU U-200 rotating anode'
_diffrn_radiation_type CuK\a
_diffrn_radiation_wavelength 1.54184
_diffrn_reflns_av_sigmaI/netI 0.0320
_diffrn_reflns_limit_h_max 10
_diffrn_reflns_limit_h_min 0
_diffrn_reflns_limit_k_max 7
_diffrn_reflns_limit_k_min 0
_diffrn_reflns_limit_l_max 0
_diffrn_reflns_limit_l_min -34
_diffrn_reflns_number 1503
_diffrn_reflns_theta_max 62.48
_diffrn_reflns_theta_min 2.94
_diffrn_standards_decay_% 1.928
_diffrn_standards_interval_count 100
_diffrn_standards_number 3
_exptl_absorpt_coefficient_mu 0.864
_exptl_absorpt_correction_T_max 0.917
_exptl_absorpt_correction_T_min 0.881
_exptl_absorpt_correction_type 'empirical via \y scans (North, Phillips & Mathews,1968)'
_exptl_crystal_colour colorless
_exptl_crystal_density_diffrn 1.378
_exptl_crystal_density_method 'not measured'
_exptl_crystal_description plate
_exptl_crystal_F_000 800
_exptl_crystal_size_max 0.30
_exptl_crystal_size_mid 0.10
_exptl_crystal_size_min 0.10
_refine_diff_density_max .135
_refine_diff_density_min -.154
_refine_ls_abs_structure_details 'Flack (1983)'
_refine_ls_abs_structure_Flack 0.3(4)
_refine_ls_extinction_coef 0.0019(2)
_refine_ls_extinction_method 'SHELXL93 (Sheldrick, 1993)'
_refine_ls_goodness_of_fit_all 1.089
_refine_ls_goodness_of_fit_obs 1.120
_refine_ls_hydrogen_treatment noref
_refine_ls_matrix_type full
_refine_ls_number_parameters 253
_refine_ls_number_reflns 1443
_refine_ls_number_restraints 0
_refine_ls_restrained_S_all 1.106
_refine_ls_restrained_S_obs 1.120
_refine_ls_R_factor_all 0.0453
_refine_ls_R_factor_obs .0338
_refine_ls_shift/esd_max 0.000
_refine_ls_shift/esd_mean 0.000
_refine_ls_structure_factor_coef Fsqd
_refine_ls_weighting_details 'w = 1/[\s^2^(Fo^2^)+(0.0479P)^2^] where P = (Fo^2^+2Fc^2^)/3'
_refine_ls_weighting_scheme calc
_refine_ls_wR_factor_all 0.0901
_refine_ls_wR_factor_obs .0838
_reflns_number_observed 1304
_reflns_number_total 1503
_reflns_observed_criterion >2sigma(I)
_cod_data_source_file de1051.cif
_cod_data_source_block dlpa
_cod_depositor_comments
;
The following automatic conversions were performed:

'_refine_ls_weighting_scheme' value 'calc w =
1/[\s^2^(Fo^2^)+(0.0479P)^2^] where P = (Fo^2^+2Fc^2^)/3' was changed
to 'calc'. New tag '_refine_ls_weighting_details' was created. The
value of the new tag was set to 'w = 1/[\s^2^(Fo^2^)+(0.0479P)^2^]
where P = (Fo^2^+2Fc^2^)/3'.

Automatic conversion script
Id: cif_fix_values 3143 2015-03-26 13:38:13Z robertas 
;
_cod_original_cell_volume 1842.7(7)
_cod_database_code 2006376

loop_
_symmetry_equiv_pos_as_xyz
'x, y, z'
'-x, -y, z+1/2'
'x+1/2, -y+1/2, z'
'-x+1/2, y+1/2, z+1/2'

loop_
_atom_site_aniso_label
_atom_site_aniso_U_11
_atom_site_aniso_U_22
_atom_site_aniso_U_33
_atom_site_aniso_U_12
_atom_site_aniso_U_13
_atom_site_aniso_U_23
O1A .0355(12) .061(2) .066(2) -.0141(12) .0026(11) .0017(14)
O2A .0350(12) .0410(13) .059(2) .0082(10) -.0013(11) -.0016(12)
O3A .086(2) .0293(15) .075(2) .0031(14) -.007(2) .0056(14)
N1A .0326(13) .0289(14) .050(2) .0026(12) .0010(12) .0038(13)
C1A .030(2) .042(2) .037(2) -.0009(14) -.0020(14) -.004(2)
C2A .047(2) .033(2) .044(2) .003(2) -.007(2) -.003(2)
C3A .031(2) .035(2) .044(2) -.0055(13) -.0024(14) .002(2)
C4A .031(2) .057(2) .051(2) -.004(2) .007(2) .002(2)
C5A .044(2) .047(2) .040(2) .000(2) .009(2) .002(2)
C6A .067(2) .045(2) .046(2) .002(2) -.002(2) .001(2)
C7A .083(3) .059(3) .052(2) -.019(2) .000(2) -.008(2)
C8A .071(3) .091(4) .047(2) -.007(3) -.010(2) .000(2)
C9A .088(3) .073(3) .053(3) .013(3) -.019(2) .011(2)
C10A .075(3) .048(2) .053(3) -.003(2) -.004(2) .004(2)
O1B .0404(14) .066(2) .065(2) -.0147(13) .0062(12) .0006(15)
O2B .0335(11) .0433(14) .060(2) .0101(10) -.0022(11) -.0017(12)
O3B .084(2) .033(2) .071(2) .0014(14) -.007(2) .0016(13)
N1B .0314(13) .0308(14) .058(2) .0058(11) .0020(13) .0057(14)
C1B .033(2) .040(2) .039(2) -.0031(14) -.0025(14) -.0037(15)
C2B .049(2) .034(2) .038(2) .001(2) -.0067(14) -.004(2)
C3B .030(2) .037(2) .048(2) -.0014(14) -.0042(15) .003(2)
C4B .040(2) .054(2) .055(2) -.001(2) .004(2) .002(2)
C5B .041(2) .046(2) .046(2) .001(2) .0110(15) -.001(2)
C6B .072(3) .050(2) .058(3) -.009(2) .008(2) .001(2)
C7B .078(3) .084(3) .058(3) -.031(3) .004(2) -.014(3)
C8B .065(3) .112(4) .055(3) .001(3) -.009(2) -.018(3)
C9B .093(3) .074(3) .055(3) .018(3) -.020(3) -.005(2)
C10B .076(3) .049(2) .053(2) -.002(2) -.001(2) -.002(2)

loop_
_atom_site_label
_atom_site_fract_x
_atom_site_fract_y
_atom_site_fract_z
_atom_site_U_iso_or_equiv
_atom_site_thermal_displace_type
_atom_site_calc_flag
_atom_site_refinement_flags
_atom_site_occupancy
_atom_site_disorder_group
_atom_site_type_symbol
O1A .7319(2) 1.1957(4) .36872(9) .0542(7) Uani d . 1 . O
O2A .6599(2) .8709(4) .38828(9) .0451(6) Uani d . 1 . O
O3A .5290(3) .5971(4) .40869(11) .0634(9) Uani d . 1 . O
N1A .5034(3) 1.1233(4) .38570(9) .0371(6) Uani d . 1 . N
H1A .4668(3) 1.2444(4) .38105(9) .045 Uiso calc R 1 . H
C1A .6373(3) 1.0829(5) .37960(11) .0363(8) Uani d . 1 . C
C2A .5363(3) .7795(5) .39997(13) .0410(8) Uani d . 1 . C
C3A .4248(3) .9438(5) .40094(12) .0366(7) Uani d . 1 . C
H3A .3510(3) .9094(5) .37966(12) .044 Uiso calc R 1 . H
C4A .3636(3) .9693(6) .44801(12) .0462(8) Uani d . 1 . C
H4A1 .2974(3) 1.0842(6) .44779(12) .055 Uiso calc R 1 . H
H4A2 .3132(3) .8427(6) .45577(12) .055 Uiso calc R 1 . H
C5A .4722(4) 1.0113(6) .48323(12) .0433(8) Uani d . 1 . C
C6A .5249(4) 1.2102(6) .48990(13) .0529(10) Uani d . 1 . C
H6A .4904(4) 1.3215(6) .47323(13) .063 Uiso calc R 1 . H
C7A .6285(5) 1.2467(7) .52106(15) .0644(12) Uani d . 1 . C
H7A .6635(5) 1.3814(7) .52501(15) .077 Uiso calc R 1 . H
C8A .6794(5) 1.0845(8) .54600(14) .0698(13) Uani d . 1 . C
H8A .7485(5) 1.1093(8) .56700(14) .084 Uiso calc R 1 . H
C9A .6292(5) .8871(8) .54018(15) .0714(13) Uani d . 1 . C
H9A .6643(5) .7773(8) .55713(15) .086 Uiso calc R 1 . H
C10A .5247(5) .8485(7) .50873(14) .0584(10) Uani d . 1 . C
H10A .4905(5) .7132(7) .50496(14) .070 Uiso calc R 1 . H
O1B .9808(3) -.1911(4) .30639(9) .0573(8) Uani d . 1 . O
O2B 1.0561(2) .1328(4) .28672(9) .0457(6) Uani d . 1 . O
O3B 1.1888(3) .4036(4) .26601(10) .0626(8) Uani d . 1 . O
N1B 1.2088(3) -.1232(4) .28849(10) .0400(7) Uani d . 1 . N
H1B 1.2445(3) -.2450(4) .29306(10) .048 Uiso calc R 1 . H
C1B 1.0768(3) -.0816(5) .29502(11) .0370(8) Uani d . 1 . C
C2B 1.1795(4) .2225(6) .27482(12) .0402(8) Uani d . 1 . C
C3B 1.2890(3) .0535(5) .27296(12) .0382(8) Uani d . 1 . C
H3B 1.3640(3) .0850(5) .29402(12) .046 Uiso calc R 1 . H
C4B 1.3486(4) .0290(6) .22590(12) .0498(9) Uani d . 1 . C
H4B1 1.4049(4) .1509(6) .21896(12) .060 Uiso calc R 1 . H
H4B2 1.4089(4) -.0929(6) .22520(12) .060 Uiso calc R 1 . H
C5B 1.2378(4) .0048(5) .19077(12) .0441(9) Uani d . 1 . C
C6B 1.1739(5) -.1842(7) .18283(15) .0599(11) Uani d . 1 . C
H6B 1.2025(5) -.3028(7) .19830(15) .072 Uiso calc R 1 . H
C7B 1.0667(5) -.1998(9) .1519(2) .0732(13) Uani d . 1 . C
H7B 1.0239(5) -.3285(9) .1470(2) .088 Uiso calc R 1 . H
C8B 1.0243(5) -.0286(9) .1287(2) .0774(14) Uani d . 1 . C
H8B .9520(5) -.0396(9) .1083(2) .093 Uiso calc R 1 . H
C9B 1.0881(5) .1597(8) .1355(2) .0742(13) Uani d . 1 . C
H9B 1.0600(5) .2767(8) .1194(2) .089 Uiso calc R 1 . H
C10B 1.1936(5) .1771(6) .16618(15) .0592(10) Uani d . 1 . C
H10B 1.2362(5) .3064(6) .17055(15) .071 Uiso calc R 1 . H

loop_
_atom_type_symbol
_atom_type_description
_atom_type_scat_dispersion_real
_atom_type_scat_dispersion_imag
_atom_type_scat_source
C C .0181 .0091 'International Tables Vol C Tables 4.2.6.8 and 6.1.1.4'
H H .0000 .0000 'International Tables Vol C Tables 4.2.6.8 and 6.1.1.4'
O O .0492 .0322 'International Tables Vol C Tables 4.2.6.8 and 6.1.1.4'
N N .0311 .0180 'International Tables Vol C Tables 4.2.6.8 and 6.1.1.4'

loop_
_geom_angle_atom_site_label_1
_geom_angle_atom_site_label_2
_geom_angle_atom_site_label_3
_geom_angle
_geom_angle_publ_flag
C2A O2A C1A 109.0(2) yes
C1A N1A C3A 113.4(3) yes
C1A N1A H1A 123.3(2) ?
C3A N1A H1A 123.3(2) ?
O1A C1A N1A 130.9(3) yes
O1A C1A O2A 120.9(3) yes
N1A C1A O2A 108.3(3) yes
O3A C2A O2A 121.5(3) yes
O3A C2A C3A 129.4(3) yes
O2A C2A C3A 109.1(3) yes
N1A C3A C2A 100.0(3) yes
N1A C3A C4A 114.0(3) yes
C2A C3A C4A 111.4(3) yes
N1A C3A H3A 110.3(2) ?
C2A C3A H3A 110.3(2) ?
C4A C3A H3A 110.3(2) ?
C5A C4A C3A 113.5(3) yes
C5A C4A H4A1 108.9(2) ?
C3A C4A H4A1 108.9(2) ?
C5A C4A H4A2 108.9(2) ?
C3A C4A H4A2 108.9(2) ?
H4A1 C4A H4A2 107.7 ?
C6A C5A C10A 118.3(4) yes
C6A C5A C4A 121.2(3) yes
C10A C5A C4A 120.4(3) yes
C5A C6A C7A 121.0(4) yes
C5A C6A H6A 119.5(2) ?
C7A C6A H6A 119.5(3) ?
C8A C7A C6A 120.0(4) yes
C8A C7A H7A 120.0(3) ?
C6A C7A H7A 120.0(3) ?
C9A C8A C7A 120.2(4) yes
C9A C8A H8A 119.9(3) ?
C7A C8A H8A 119.9(3) ?
C8A C9A C10A 120.3(4) yes
C8A C9A H9A 119.9(3) ?
C10A C9A H9A 119.9(3) ?
C5A C10A C9A 120.2(4) yes
C5A C10A H10A 119.9(2) ?
C9A C10A H10A 119.9(3) ?
C2B O2B C1B 109.4(2) no
C1B N1B C3B 114.0(3) no
C1B N1B H1B 123.0(2) ?
C3B N1B H1B 123.0(2) ?
O1B C1B N1B 131.7(3) no
O1B C1B O2B 120.4(3) no
N1B C1B O2B 107.9(3) no
O3B C2B O2B 122.1(3) no
O3B C2B C3B 129.4(3) no
O2B C2B C3B 108.5(3) no
N1B C3B C2B 100.0(3) no
N1B C3B C4B 114.7(3) no
C2B C3B C4B 111.6(3) no
N1B C3B H3B 110.1(2) ?
C2B C3B H3B 110.1(2) ?
C4B C3B H3B 110.1(2) ?
C5B C4B C3B 113.2(3) no
C5B C4B H4B1 108.9(2) ?
C3B C4B H4B1 108.9(2) ?
C5B C4B H4B2 108.9(2) ?
C3B C4B H4B2 108.9(2) ?
H4B1 C4B H4B2 107.8 ?
C6B C5B C10B 117.7(4) no
C6B C5B C4B 121.8(4) no
C10B C5B C4B 120.5(3) no
C5B C6B C7B 120.7(4) no
C5B C6B H6B 119.7(3) ?
C7B C6B H6B 119.7(3) ?
C8B C7B C6B 120.5(5) no
C8B C7B H7B 119.8(3) ?
C6B C7B H7B 119.8(3) ?
C7B C8B C9B 119.8(5) no
C7B C8B H8B 120.1(3) ?
C9B C8B H8B 120.1(3) ?
C8B C9B C10B 120.2(5) no
C8B C9B H9B 119.9(3) ?
C10B C9B H9B 119.9(3) ?
C9B C10B C5B 121.2(4) no
C9B C10B H10B 119.4(3) ?
C5B C10B H10B 119.4(2) ?

loop_
_geom_bond_atom_site_label_1
_geom_bond_atom_site_label_2
_geom_bond_site_symmetry_2
_geom_bond_distance
_geom_bond_publ_flag
O1A C1A . 1.204(4) yes
O2A C2A . 1.369(4) yes
O2A C1A . 1.394(4) yes
O3A C2A . 1.195(4) yes
N1A C1A . 1.325(4) yes
N1A C3A . 1.446(4) yes
N1A H1A . .86 ?
C2A C3A . 1.499(5) yes
C3A C4A . 1.541(5) yes
C3A H3A . .98 ?
C4A C5A . 1.511(5) yes
C4A H4A1 . .97 ?
C4A H4A2 . .97 ?
C5A C6A . 1.381(5) yes
C5A C10A . 1.386(6) yes
C6A C7A . 1.387(6) yes
C6A H6A . .93 ?
C7A C8A . 1.368(6) yes
C7A H7A . .93 ?
C8A C9A . 1.359(7) yes
C8A H8A . .93 ?
C9A C10A . 1.401(6) yes
C9A H9A . .93 ?
C10A H10A . .93 ?
O1B C1B . 1.206(4) no
O2B C2B . 1.364(4) no
O2B C1B . 1.404(4) no
O3B C2B . 1.188(4) no
N1B C1B . 1.311(4) no
N1B C3B . 1.443(4) no
N1B H1B . .86 ?
C2B C3B . 1.507(5) no
C3B C4B . 1.535(5) no
C3B H3B . .98 ?
C4B C5B . 1.508(5) no
C4B H4B1 . .97 ?
C4B H4B2 . .97 ?
C5B C6B . 1.374(5) no
C5B C10B . 1.391(5) no
C6B C7B . 1.392(7) no
C6B H6B . .93 ?
C7B C8B . 1.357(7) no
C7B H7B . .93 ?
C8B C9B . 1.363(7) no
C8B H8B . .93 ?
C9B C10B . 1.375(6) no
C9B H9B . .93 ?
C10B H10B . .93 ?

loop_
_geom_hbond_atom_site_label_D
_geom_hbond_atom_site_label_H
_geom_hbond_atom_site_label_A
_geom_hbond_site_symmetry_A
_geom_hbond_distance_HA
_geom_hbond_distance_DA
_geom_hbond_angle_DHA
_geom_hbond_publ_flag
N1A H1A O1A 3_475 2.319(3) 2.898(4) 124.88(9) yes
N1A H1A O3A 1_565 2.471(4) 3.110(4) 131.59(9) yes
N1B H1B O1B 3_545 2.340(4) 2.918(4) 124.80(10) yes
N1B H1B O3B 1_545 2.444(4) 3.099(4) 133.45(9) yes

loop_
_cod_related_entry_id
_cod_related_entry_database
_cod_related_entry_code
1 ChemSpider 61776
